data_7705277
loop_
_publ_author_name
'Kumari, Sheela'
'Muthuramalingam, Sethuraman'
'Dhara, Ashish Kumar'
'Singh, U. P.'
'Mayilmurugan, Ramasamy'
'Ghosh, Kaushik'

_publ_section_title
;
 Cu(I) complexes obtained <i>via</i> spontaneous reduction of Cu(II)
 complexes supported by designed bidentate ligands: bioinspired Cu(I)
 based catalysts for aromatic hydroxylation.
;
_journal_issue 39
_journal_name_full 'Dalton transactions (Cambridge, England : 2003)'
_journal_page_first 13829
_journal_page_last 13839
_journal_paper_doi 10.1039/d0dt02413a
_journal_volume 49
_journal_year 2020
_chemical_formula_moiety 'C48 H38 Cu N6, Cl O4'
_chemical_formula_sum 'C48 H38 Cl Cu N6 O4'
_chemical_formula_weight 861.84
_space_group_crystal_system monoclinic
_space_group_IT_number 14
_space_group_name_Hall '-P 2yn'
_space_group_name_H-M_alt 'P 1 21/n 1'
_atom_sites_solution_hydrogens geom
_audit_creation_method SHELXL-2017/1
_audit_update_record
;
2020-06-06 deposited with the CCDC.	2020-08-26 downloaded from the CCDC.
;
_cell_angle_alpha 90
_cell_angle_beta 97.754(3)
_cell_angle_gamma 90
_cell_formula_units_Z 4
_cell_length_a 12.3221(3)
_cell_length_b 18.2014(6)
_cell_length_c 18.6062(6)
_cell_measurement_reflns_used 11883
_cell_measurement_temperature 293(2)
_cell_measurement_theta_max 26.7360
_cell_measurement_theta_min 3.5000
_cell_volume 4134.8(2)
_computing_structure_refinement 'SHELXL-2017/1 (Sheldrick, 2017)'
_diffrn_ambient_temperature 293(2)
_diffrn_detector_area_resol_mean 15.9853
_diffrn_measured_fraction_theta_full 0.998
_diffrn_measured_fraction_theta_max 0.908
_diffrn_measurement_device_type 'Xcalibur, Sapphire3'
_diffrn_measurement_method '\w scans'
_diffrn_radiation_type MoK\a
_diffrn_radiation_wavelength 0.71073
_diffrn_reflns_av_R_equivalents 0.0398
_diffrn_reflns_av_unetI/netI 0.0381
_diffrn_reflns_Laue_measured_fraction_full 0.998
_diffrn_reflns_Laue_measured_fraction_max 0.908
_diffrn_reflns_limit_h_max 17
_diffrn_reflns_limit_h_min -17
_diffrn_reflns_limit_k_max 25
_diffrn_reflns_limit_k_min -25
_diffrn_reflns_limit_l_max 25
_diffrn_reflns_limit_l_min -25
_diffrn_reflns_number 61965
_diffrn_reflns_point_group_measured_fraction_full 0.998
_diffrn_reflns_point_group_measured_fraction_max 0.908
_diffrn_reflns_theta_full 25.242
_diffrn_reflns_theta_max 29.539
_diffrn_reflns_theta_min 3.337
_diffrn_source 'fine-focus sealed X-ray tube'
_exptl_absorpt_coefficient_mu 0.646
_exptl_absorpt_correction_T_max 0.862
_exptl_absorpt_correction_T_min 0.862
_exptl_absorpt_correction_type multi-scan
_exptl_crystal_colour red
_exptl_crystal_density_diffrn 1.385
_exptl_crystal_description none
_exptl_crystal_F_000 1784
_exptl_crystal_size_max .23
_exptl_crystal_size_mid .23
_exptl_crystal_size_min .23
_refine_diff_density_max 0.315
_refine_diff_density_min -0.377
_refine_diff_density_rms 0.049
_refine_ls_extinction_method none
_refine_ls_goodness_of_fit_ref 1.016
_refine_ls_hydrogen_treatment constr
_refine_ls_matrix_type full
_refine_ls_number_parameters 541
_refine_ls_number_reflns 10504
_refine_ls_number_restraints 0
_refine_ls_restrained_S_all 1.016
_refine_ls_R_factor_all 0.0823
_refine_ls_R_factor_gt 0.0507
_refine_ls_shift/su_max 0.001
_refine_ls_shift/su_mean 0.000
_refine_ls_structure_factor_coef Fsqd
_refine_ls_weighting_details 'w=1/[\s^2^(Fo^2^)+(0.0478P)^2^+2.2437P] where P=(Fo^2^+2Fc^2^)/3'
_refine_ls_weighting_scheme calc
_refine_ls_wR_factor_gt 0.1107
_refine_ls_wR_factor_ref 0.1241
_reflns_Friedel_coverage 0.000
_reflns_number_gt 7380
_reflns_number_total 11564
_reflns_threshold_expression 'I > 2\s(I)'
_cod_data_source_file d0dt02413a2.cif
_cod_data_source_block shelx
_cod_depositor_comments 'Adding full bibliography for 7705277.cif.'
_cod_original_sg_symbol_H-M 'P 21/n'
_cod_database_code 7705277
_shelx_shelxl_version_number 2017/1
_shelx_space_group_comment
;
The symmetry employed for this shelxl refinement is uniquely defined
by the following loop, which should always be used as a source of
symmetry information in preference to the above space-group names.
They are only intended as comments.
;
_shelx_estimated_absorpt_t_min 0.862
_shelx_estimated_absorpt_t_max 0.862

loop_
_space_group_symop_operation_xyz
'x, y, z'
'-x+1/2, y+1/2, -z+1/2'
'-x, -y, -z'
'x-1/2, -y-1/2, z-1/2'

loop_
_atom_site_label
_atom_site_type_symbol
_atom_site_fract_x
_atom_site_fract_y
_atom_site_fract_z
_atom_site_U_iso_or_equiv
_atom_site_adp_type
_atom_site_occupancy
_atom_site_site_symmetry_order
_atom_site_calc_flag
_atom_site_refinement_flags_posn
_atom_site_refinement_flags_adp
_atom_site_refinement_flags_occupancy
_atom_site_disorder_assembly
_atom_site_disorder_group
C1 C 0.59109(18) 0.16272(12) 0.49265(14) 0.0413(5) Uani 1 1 d . . . . .
C2 C 0.5106(2) 0.17550(15) 0.43455(16) 0.0563(7) Uani 1 1 d . . . . .
H014 H 0.526060 0.204616 0.396142 0.068 Uiso 1 1 calc R U . . .
C3 C 0.5670(2) 0.11732(15) 0.54819(16) 0.0561(7) Uani 1 1 d . . . . .
H00X H 0.620611 0.106911 0.586980 0.067 Uiso 1 1 calc R U . . .
C4 C 0.4629(3) 0.08730(17) 0.5461(2) 0.0752(9) Uani 1 1 d . . . . .
H01C H 0.446854 0.057123 0.583608 0.090 Uiso 1 1 calc R U . . .
C5 C 0.3842(3) 0.10214(19) 0.4890(2) 0.0834(11) Uani 1 1 d . . . . .
H01J H 0.314288 0.082617 0.488147 0.100 Uiso 1 1 calc R U . . .
C6 C 0.4073(2) 0.14530(17) 0.4332(2) 0.0763(10) Uani 1 1 d . . . . .
H01K H 0.353523 0.154483 0.394088 0.092 Uiso 1 1 calc R U . . .
C7 C 0.70153(17) 0.19548(12) 0.49544(12) 0.0371(5) Uani 1 1 d . . . . .
C8 C 0.79629(19) 0.15165(13) 0.52938(13) 0.0445(6) Uani 1 1 d . . . . .
C9 C 0.8093(2) 0.07974(15) 0.50911(17) 0.0595(7) Uani 1 1 d . . . . .
H015 H 0.758551 0.058233 0.473829 0.071 Uiso 1 1 calc R U . . .
C10 C 0.8979(3) 0.0397(2) 0.5412(2) 0.0811(11) Uani 1 1 d . . . . .
H01L H 0.906651 -0.008908 0.527667 0.097 Uiso 1 1 calc R U . . .
C11 C 0.9730(3) 0.0713(3) 0.5931(2) 0.0960(14) Uani 1 1 d . . . . .
H01N H 1.033393 0.044389 0.613809 0.115 Uiso 1 1 calc R U . . .
C12 C 0.9596(3) 0.1418(3) 0.61436(18) 0.0853(12) Uani 1 1 d . . . . .
H01O H 1.010557 0.162624 0.650023 0.102 Uiso 1 1 calc R U . . .
C13 C 0.8715(2) 0.18275(18) 0.58361(14) 0.0589(7) Uani 1 1 d . . . . .
H018 H 0.862090 0.230718 0.598868 0.071 Uiso 1 1 calc R U . . .
C14 C 0.88213(18) 0.24213(12) 0.42372(12) 0.0372(5) Uani 1 1 d . . . . .
C15 C 0.8409(2) 0.20981(13) 0.35905(14) 0.0491(6) Uani 1 1 d . . . . .
H00Q H 0.767963 0.216762 0.339928 0.059 Uiso 1 1 calc R U . . .
C16 C 0.9078(3) 0.16718(16) 0.32264(18) 0.0696(9) Uani 1 1 d . . . . .
H01D H 0.879927 0.145399 0.278798 0.084 Uiso 1 1 calc R U . . .
C17 C 1.0156(3) 0.15663(17) 0.3508(2) 0.0796(10) Uani 1 1 d . . . . .
H01M H 1.060687 0.127802 0.326080 0.096 Uiso 1 1 calc R U . . .
C18 C 1.0566(2) 0.18866(17) 0.4155(2) 0.0727(9) Uani 1 1 d . . . . .
H01H H 1.129536 0.181270 0.434466 0.087 Uiso 1 1 calc R U . . .
C19 C 0.99063(19) 0.23185(14) 0.45265(15) 0.0500(6) Uani 1 1 d . . . . .
H00S H 1.018660 0.253678 0.496438 0.060 Uiso 1 1 calc R U . . .
C20 C 0.81828(16) 0.36414(11) 0.45312(11) 0.0316(4) Uani 1 1 d . . . . .
C21 C 0.91135(18) 0.39753(13) 0.43220(13) 0.0442(5) Uani 1 1 d . . . . .
H00I H 0.970890 0.369342 0.422968 0.053 Uiso 1 1 calc R U . . .
C22 C 0.9133(2) 0.47219(14) 0.42555(14) 0.0492(6) Uani 1 1 d . . . . .
H00P H 0.973963 0.495315 0.410890 0.059 Uiso 1 1 calc R U . . .
C23 C 0.8252(2) 0.51312(14) 0.44063(14) 0.0519(6) Uani 1 1 d . . . . .
H00T H 0.825520 0.564075 0.437018 0.062 Uiso 1 1 calc R U . . .
C24 C 0.7378(2) 0.47692(13) 0.46095(14) 0.0484(6) Uani 1 1 d . . . . .
H00R H 0.678258 0.504609 0.471025 0.058 Uiso 1 1 calc R U . . .
C25 C 0.47871(16) 0.42555(12) 0.33515(11) 0.0348(5) Uani 1 1 d . . . . .
C26 C 0.57982(17) 0.42515(13) 0.30042(11) 0.0369(5) Uani 1 1 d . . . . .
C27 C 0.63094(19) 0.36018(14) 0.28648(12) 0.0442(6) Uani 1 1 d . . . . .
H00J H 0.603001 0.315590 0.300087 0.053 Uiso 1 1 calc R U . . .
C28 C 0.7240(2) 0.36160(18) 0.25215(15) 0.0615(8) Uani 1 1 d . . . . .
H012 H 0.757750 0.317733 0.242287 0.074 Uiso 1 1 calc R U . . .
C29 C 0.7666(2) 0.4267(2) 0.23267(16) 0.0702(9) Uani 1 1 d . . . . .
H019 H 0.829639 0.427066 0.210263 0.084 Uiso 1 1 calc R U . . .
C30 C 0.7166(2) 0.49168(19) 0.24608(17) 0.0691(8) Uani 1 1 d . . . . .
H01B H 0.745996 0.536053 0.233124 0.083 Uiso 1 1 calc R U . . .
C31 C 0.6225(2) 0.49102(15) 0.27890(15) 0.0546(7) Uani 1 1 d . . . . .
H011 H 0.587429 0.535000 0.286653 0.065 Uiso 1 1 calc R U . . .
C32 C 0.39328(17) 0.48129(12) 0.31106(12) 0.0384(5) Uani 1 1 d . . . . .
C33 C 0.3644(2) 0.53300(14) 0.35946(15) 0.0518(6) Uani 1 1 d . . . . .
H00W H 0.399372 0.533677 0.406974 0.062 Uiso 1 1 calc R U . . .
C34 C 0.2831(3) 0.58380(15) 0.33703(19) 0.0658(8) Uani 1 1 d . . . . .
H016 H 0.263462 0.618523 0.369597 0.079 Uiso 1 1 calc R U . . .
C35 C 0.2318(2) 0.58303(17) 0.2673(2) 0.0694(9) Uani 1 1 d . . . . .
H017 H 0.177139 0.617140 0.252472 0.083 Uiso 1 1 calc R U . . .
C36 C 0.2606(2) 0.53218(17) 0.21895(16) 0.0616(7) Uani 1 1 d . . . . .
H01A H 0.225256 0.531631 0.171521 0.074 Uiso 1 1 calc R U . . .
C37 C 0.3422(2) 0.48177(15) 0.24068(13) 0.0484(6) Uani 1 1 d . . . . .
H00V H 0.362596 0.447941 0.207529 0.058 Uiso 1 1 calc R U . . .
C38 C 0.27549(17) 0.35651(12) 0.35387(12) 0.0357(5) Uani 1 1 d . . . . .
C39 C 0.18207(17) 0.39898(14) 0.35204(13) 0.0436(5) Uani 1 1 d . . . . .
H00O H 0.177838 0.434936 0.387066 0.052 Uiso 1 1 calc R U . . .
C40 C 0.0956(2) 0.38795(18) 0.29839(15) 0.0591(7) Uani 1 1 d . . . . .
H013 H 0.032497 0.416146 0.297323 0.071 Uiso 1 1 calc R U . . .
C41 C 0.1023(2) 0.33548(19) 0.24645(16) 0.0666(8) Uani 1 1 d . . . . .
H01E H 0.043756 0.328329 0.209993 0.080 Uiso 1 1 calc R U . . .
C42 C 0.1952(3) 0.29330(17) 0.24802(16) 0.0669(8) Uani 1 1 d . . . . .
H01F H 0.199167 0.257734 0.212592 0.080 Uiso 1 1 calc R U . . .
C43 C 0.2822(2) 0.30345(14) 0.30174(14) 0.0497(6) Uani 1 1 d . . . . .
H43 H 0.344939 0.274817 0.302867 0.060 Uiso 1 1 calc R U . . .
C44 C 0.36923(16) 0.33736(11) 0.47693(11) 0.0316(4) Uani 1 1 d . . . . .
C45 C 0.27342(18) 0.31228(13) 0.50124(13) 0.0427(5) Uani 1 1 d . . . . .
H00M H 0.206862 0.314119 0.471054 0.051 Uiso 1 1 calc R U . . .
C46 C 0.2790(2) 0.28510(15) 0.56984(14) 0.0528(6) Uani 1 1 d . . . . .
H00Y H 0.215893 0.268590 0.587074 0.063 Uiso 1 1 calc R U . . .
C47 C 0.3781(2) 0.28216(16) 0.61343(14) 0.0563(7) Uani 1 1 d . . . . .
H00Z H 0.383173 0.264184 0.660557 0.068 Uiso 1 1 calc R U . . .
C48 C 0.4688(2) 0.30625(15) 0.58592(13) 0.0496(6) Uani 1 1 d . . . . .
H00N H 0.536016 0.303161 0.615203 0.060 Uiso 1 1 calc R U . . .
N1 N 0.47129(13) 0.37670(10) 0.38502(9) 0.0339(4) Uani 1 1 d . . . . .
N2 N 0.36742(13) 0.36938(10) 0.40910(9) 0.0352(4) Uani 1 1 d . . . . .
N4 N 0.46656(14) 0.33429(10) 0.51873(10) 0.0366(4) Uani 1 1 d . . . . .
N5 N 0.73226(14) 0.40311(10) 0.46740(10) 0.0357(4) Uani 1 1 d . . . . .
N6 N 0.70698(13) 0.26088(10) 0.46837(9) 0.0340(4) Uani 1 1 d . . . . .
N7 N 0.81240(13) 0.28786(9) 0.46085(10) 0.0342(4) Uani 1 1 d . . . . .
O1 O 0.5394(3) 0.08146(15) 0.2240(2) 0.1418(13) Uani 1 1 d . . . . .
O2 O 0.6585(2) 0.17693(19) 0.21443(17) 0.1147(10) Uani 1 1 d . . . . .
O3 O 0.4798(2) 0.20175(13) 0.23446(16) 0.0993(9) Uani 1 1 d . . . . .
O4 O 0.5180(3) 0.1545(2) 0.12563(18) 0.1436(14) Uani 1 1 d . . . . .
Cl02 Cl 0.54926(6) 0.15421(4) 0.20068(5) 0.0657(2) Uani 1 1 d . . . . .
Cu Cu 0.59542(2) 0.34666(2) 0.46804(2) 0.04111(10) Uani 1 1 d . . . . .

loop_
_atom_site_aniso_label
_atom_site_aniso_U_11
_atom_site_aniso_U_22
_atom_site_aniso_U_33
_atom_site_aniso_U_23
_atom_site_aniso_U_13
_atom_site_aniso_U_12
C1 0.0363(12) 0.0319(12) 0.0573(14) -0.0035(10) 0.0125(10) -0.0049(9)
C2 0.0482(15) 0.0449(15) 0.0730(18) -0.0026(13) -0.0018(13) -0.0109(12)
C3 0.0509(15) 0.0522(16) 0.0685(17) 0.0037(13) 0.0196(13) -0.0075(12)
C4 0.067(2) 0.062(2) 0.105(3) 0.0075(18) 0.0414(19) -0.0151(16)
C5 0.0483(18) 0.061(2) 0.143(3) -0.009(2) 0.022(2) -0.0195(15)
C6 0.0483(17) 0.059(2) 0.115(3) -0.0074(18) -0.0104(17) -0.0152(14)
C7 0.0334(11) 0.0373(12) 0.0413(12) 0.0001(9) 0.0071(9) -0.0023(9)
C8 0.0379(12) 0.0471(14) 0.0506(14) 0.0139(11) 0.0129(10) 0.0010(10)
C9 0.0558(16) 0.0486(16) 0.0779(19) 0.0117(14) 0.0226(14) 0.0090(13)
C10 0.081(2) 0.071(2) 0.099(3) 0.0350(19) 0.043(2) 0.0364(19)
C11 0.066(2) 0.140(4) 0.086(3) 0.065(3) 0.026(2) 0.046(2)
C12 0.0558(19) 0.135(4) 0.062(2) 0.044(2) -0.0019(15) 0.008(2)
C13 0.0523(16) 0.0740(19) 0.0489(15) 0.0173(13) 0.0017(12) -0.0039(14)
C14 0.0347(11) 0.0308(11) 0.0482(13) 0.0039(9) 0.0132(10) 0.0019(9)
C15 0.0539(15) 0.0437(14) 0.0509(14) 0.0003(11) 0.0121(12) 0.0021(11)
C16 0.089(2) 0.0536(18) 0.072(2) -0.0155(14) 0.0331(18) -0.0028(16)
C17 0.080(2) 0.0531(19) 0.117(3) -0.0117(18) 0.056(2) 0.0104(16)
C18 0.0408(15) 0.0594(19) 0.123(3) 0.0061(19) 0.0289(17) 0.0118(13)
C19 0.0330(12) 0.0469(15) 0.0717(17) 0.0043(12) 0.0127(12) 0.0029(10)
C20 0.0281(10) 0.0349(11) 0.0313(10) -0.0015(8) 0.0029(8) -0.0029(8)
C21 0.0339(12) 0.0420(13) 0.0595(15) 0.0018(11) 0.0170(11) -0.0025(10)
C22 0.0446(14) 0.0455(15) 0.0596(15) 0.0012(12) 0.0150(11) -0.0134(11)
C23 0.0562(15) 0.0324(13) 0.0685(17) -0.0033(12) 0.0142(13) -0.0065(11)
C24 0.0451(13) 0.0372(13) 0.0650(16) -0.0087(11) 0.0147(12) 0.0010(10)
C25 0.0284(10) 0.0384(12) 0.0376(11) 0.0002(9) 0.0048(9) -0.0032(9)
C26 0.0280(10) 0.0483(13) 0.0344(11) 0.0051(9) 0.0038(8) -0.0011(9)
C27 0.0392(12) 0.0537(15) 0.0412(12) 0.0077(10) 0.0104(10) 0.0039(10)
C28 0.0491(16) 0.082(2) 0.0573(16) 0.0136(14) 0.0206(13) 0.0219(14)
C29 0.0356(14) 0.111(3) 0.0677(19) 0.0257(18) 0.0215(13) 0.0056(15)
C30 0.0481(16) 0.082(2) 0.081(2) 0.0200(17) 0.0223(15) -0.0148(15)
C31 0.0451(14) 0.0533(16) 0.0683(17) 0.0097(13) 0.0186(12) -0.0063(12)
C32 0.0326(11) 0.0350(12) 0.0495(13) 0.0073(10) 0.0127(10) 0.0008(9)
C33 0.0555(15) 0.0432(15) 0.0581(16) -0.0035(12) 0.0118(12) 0.0004(12)
C34 0.0694(19) 0.0421(16) 0.091(2) -0.0013(15) 0.0284(17) 0.0158(14)
C35 0.0530(17) 0.0585(19) 0.099(2) 0.0282(17) 0.0188(17) 0.0208(14)
C36 0.0514(16) 0.071(2) 0.0614(17) 0.0209(15) 0.0055(13) 0.0130(14)
C37 0.0474(14) 0.0546(15) 0.0449(14) 0.0086(11) 0.0125(11) 0.0093(12)
C38 0.0282(10) 0.0415(13) 0.0380(11) 0.0036(9) 0.0065(8) -0.0043(9)
C39 0.0293(11) 0.0587(15) 0.0439(13) -0.0019(11) 0.0088(9) 0.0026(10)
C40 0.0297(12) 0.091(2) 0.0557(16) 0.0097(15) 0.0040(11) 0.0021(13)
C41 0.0458(16) 0.100(3) 0.0505(16) -0.0036(16) -0.0057(12) -0.0169(16)
C42 0.072(2) 0.070(2) 0.0583(17) -0.0213(15) 0.0055(15) -0.0179(16)
C43 0.0457(14) 0.0457(15) 0.0582(15) -0.0052(12) 0.0092(12) -0.0022(11)
C44 0.0305(10) 0.0280(11) 0.0377(11) -0.0021(8) 0.0103(8) 0.0004(8)
C45 0.0301(11) 0.0491(14) 0.0510(14) 0.0048(11) 0.0134(10) 0.0000(10)
C46 0.0424(14) 0.0634(17) 0.0569(16) 0.0105(13) 0.0223(12) -0.0028(12)
C47 0.0574(16) 0.0707(19) 0.0438(14) 0.0122(12) 0.0174(12) 0.0012(14)
C48 0.0419(13) 0.0655(17) 0.0413(13) 0.0056(12) 0.0050(10) 0.0017(12)
N1 0.0248(8) 0.0388(10) 0.0397(10) 0.0021(8) 0.0097(7) -0.0009(7)
N2 0.0224(8) 0.0445(11) 0.0396(10) 0.0044(8) 0.0076(7) -0.0015(7)
N4 0.0317(9) 0.0418(11) 0.0372(10) 0.0012(8) 0.0079(7) -0.0015(8)
N5 0.0311(9) 0.0343(10) 0.0423(10) -0.0060(8) 0.0072(8) -0.0033(7)
N6 0.0251(8) 0.0349(10) 0.0428(10) 0.0000(8) 0.0073(7) -0.0025(7)
N7 0.0261(8) 0.0334(10) 0.0445(10) 0.0016(8) 0.0101(7) -0.0016(7)
O1 0.117(2) 0.0712(19) 0.254(4) 0.020(2) 0.087(3) 0.0174(16)
O2 0.0601(15) 0.152(3) 0.132(2) -0.016(2) 0.0150(15) -0.0244(16)
O3 0.0973(18) 0.0637(15) 0.151(2) -0.0279(15) 0.0687(17) -0.0015(13)
O4 0.142(3) 0.174(3) 0.103(2) -0.049(2) -0.028(2) 0.054(2)
Cl02 0.0495(4) 0.0615(5) 0.0889(5) -0.0144(4) 0.0193(4) 0.0005(3)
Cu 0.02512(14) 0.04612(18) 0.05280(18) 0.00652(13) 0.00785(11) -0.00006(11)

loop_
_atom_type_symbol
_atom_type_description
_atom_type_scat_dispersion_real
_atom_type_scat_dispersion_imag
_atom_type_scat_source
C C 0.0033 0.0016 'International Tables Vol C Tables 4.2.6.8 and 6.1.1.4'
H H 0.0000 0.0000 'International Tables Vol C Tables 4.2.6.8 and 6.1.1.4'
N N 0.0061 0.0033 'International Tables Vol C Tables 4.2.6.8 and 6.1.1.4'
O O 0.0106 0.0060 'International Tables Vol C Tables 4.2.6.8 and 6.1.1.4'
Cl Cl 0.1484 0.1585 'International Tables Vol C Tables 4.2.6.8 and 6.1.1.4'
Cu Cu 0.3201 1.2651 'International Tables Vol C Tables 4.2.6.8 and 6.1.1.4'

loop_
_geom_angle_atom_site_label_1
_geom_angle_atom_site_label_2
_geom_angle_atom_site_label_3
_geom_angle
_geom_angle_site_symmetry_1
_geom_angle_site_symmetry_3
_geom_angle_publ_flag
C2 C1 C3 118.6(2) . . ?
C2 C1 C7 121.2(2) . . ?
C3 C1 C7 120.2(2) . . ?
C6 C2 C1 120.6(3) . . ?
C6 C2 H014 119.7 . . ?
C1 C2 H014 119.7 . . ?
C1 C3 C4 120.2(3) . . ?
C1 C3 H00X 119.9 . . ?
C4 C3 H00X 119.9 . . ?
C5 C4 C3 120.0(3) . . ?
C5 C4 H01C 120.0 . . ?
C3 C4 H01C 120.0 . . ?
C6 C5 C4 120.5(3) . . ?
C6 C5 H01J 119.7 . . ?
C4 C5 H01J 119.7 . . ?
C5 C6 C2 120.1(3) . . ?
C5 C6 H01K 120.0 . . ?
C2 C6 H01K 120.0 . . ?
N6 C7 C1 116.83(19) . . ?
N6 C7 C8 125.43(19) . . ?
C1 C7 C8 117.74(19) . . ?
C9 C8 C13 119.6(2) . . ?
C9 C8 C7 120.6(2) . . ?
C13 C8 C7 119.8(2) . . ?
C8 C9 C10 119.9(3) . . ?
C8 C9 H015 120.1 . . ?
C10 C9 H015 120.1 . . ?
C11 C10 C9 120.2(3) . . ?
C11 C10 H01L 119.9 . . ?
C9 C10 H01L 119.9 . . ?
C12 C11 C10 120.3(3) . . ?
C12 C11 H01N 119.8 . . ?
C10 C11 H01N 119.8 . . ?
C11 C12 C13 120.6(4) . . ?
C11 C12 H01O 119.7 . . ?
C13 C12 H01O 119.7 . . ?
C12 C13 C8 119.4(3) . . ?
C12 C13 H018 120.3 . . ?
C8 C13 H018 120.3 . . ?
C15 C14 C19 120.4(2) . . ?
C15 C14 N7 119.6(2) . . ?
C19 C14 N7 120.0(2) . . ?
C14 C15 C16 119.9(3) . . ?
C14 C15 H00Q 120.1 . . ?
C16 C15 H00Q 120.1 . . ?
C15 C16 C17 120.2(3) . . ?
C15 C16 H01D 119.9 . . ?
C17 C16 H01D 119.9 . . ?
C18 C17 C16 119.9(3) . . ?
C18 C17 H01M 120.1 . . ?
C16 C17 H01M 120.1 . . ?
C17 C18 C19 120.6(3) . . ?
C17 C18 H01H 119.7 . . ?
C19 C18 H01H 119.7 . . ?
C18 C19 C14 119.0(3) . . ?
C18 C19 H00S 120.5 . . ?
C14 C19 H00S 120.5 . . ?
N5 C20 N7 117.04(17) . . ?
N5 C20 C21 121.9(2) . . ?
N7 C20 C21 121.05(19) . . ?
C22 C21 C20 118.9(2) . . ?
C22 C21 H00I 120.6 . . ?
C20 C21 H00I 120.6 . . ?
C21 C22 C23 119.8(2) . . ?
C21 C22 H00P 120.1 . . ?
C23 C22 H00P 120.1 . . ?
C24 C23 C22 118.1(2) . . ?
C24 C23 H00T 121.0 . . ?
C22 C23 H00T 121.0 . . ?
N5 C24 C23 123.9(2) . . ?
N5 C24 H00R 118.0 . . ?
C23 C24 H00R 118.0 . . ?
N1 C25 C26 117.00(19) . . ?
N1 C25 C32 124.61(19) . . ?
C26 C25 C32 118.39(18) . . ?
C27 C26 C31 119.0(2) . . ?
C27 C26 C25 121.3(2) . . ?
C31 C26 C25 119.7(2) . . ?
C26 C27 C28 119.8(2) . . ?
C26 C27 H00J 120.1 . . ?
C28 C27 H00J 120.1 . . ?
C29 C28 C27 120.7(3) . . ?
C29 C28 H012 119.7 . . ?
C27 C28 H012 119.7 . . ?
C28 C29 C30 120.1(3) . . ?
C28 C29 H019 119.9 . . ?
C30 C29 H019 119.9 . . ?
C29 C30 C31 119.8(3) . . ?
C29 C30 H01B 120.1 . . ?
C31 C30 H01B 120.1 . . ?
C30 C31 C26 120.5(3) . . ?
C30 C31 H011 119.7 . . ?
C26 C31 H011 119.7 . . ?
C37 C32 C33 119.4(2) . . ?
C37 C32 C25 120.4(2) . . ?
C33 C32 C25 120.2(2) . . ?
C32 C33 C34 119.8(3) . . ?
C32 C33 H00W 120.1 . . ?
C34 C33 H00W 120.1 . . ?
C35 C34 C33 120.2(3) . . ?
C35 C34 H016 119.9 . . ?
C33 C34 H016 119.9 . . ?
C34 C35 C36 120.2(3) . . ?
C34 C35 H017 119.9 . . ?
C36 C35 H017 119.9 . . ?
C35 C36 C37 120.0(3) . . ?
C35 C36 H01A 120.0 . . ?
C37 C36 H01A 120.0 . . ?
C32 C37 C36 120.3(3) . . ?
C32 C37 H00V 119.8 . . ?
C36 C37 H00V 119.8 . . ?
C43 C38 C39 120.2(2) . . ?
C43 C38 N2 119.9(2) . . ?
C39 C38 N2 119.9(2) . . ?
C40 C39 C38 119.8(2) . . ?
C40 C39 H00O 120.1 . . ?
C38 C39 H00O 120.1 . . ?
C41 C40 C39 120.1(3) . . ?
C41 C40 H013 120.0 . . ?
C39 C40 H013 120.0 . . ?
C40 C41 C42 120.2(2) . . ?
C40 C41 H01E 119.9 . . ?
C42 C41 H01E 119.9 . . ?
C41 C42 C43 120.4(3) . . ?
C41 C42 H01F 119.8 . . ?
C43 C42 H01F 119.8 . . ?
C42 C43 C38 119.3(2) . . ?
C42 C43 H43 120.3 . . ?
C38 C43 H43 120.3 . . ?
N4 C44 N2 116.67(17) . . ?
N4 C44 C45 121.87(19) . . ?
N2 C44 C45 121.42(19) . . ?
C46 C45 C44 119.0(2) . . ?
C46 C45 H00M 120.5 . . ?
C44 C45 H00M 120.5 . . ?
C45 C46 C47 119.8(2) . . ?
C45 C46 H00Y 120.1 . . ?
C47 C46 H00Y 120.1 . . ?
C48 C47 C46 118.3(2) . . ?
C48 C47 H00Z 120.8 . . ?
C46 C47 H00Z 120.8 . . ?
N4 C48 C47 123.7(2) . . ?
N4 C48 H00N 118.1 . . ?
C47 C48 H00N 118.1 . . ?
C25 N1 N2 116.36(17) . . ?
C25 N1 Cu 126.27(14) . . ?
N2 N1 Cu 110.05(12) . . ?
C44 N2 N1 114.98(16) . . ?
C44 N2 C38 119.64(17) . . ?
N1 N2 C38 116.47(16) . . ?
C44 N4 C48 117.32(19) . . ?
C44 N4 Cu 115.75(14) . . ?
C48 N4 Cu 124.90(16) . . ?
C20 N5 C24 117.42(19) . . ?
C20 N5 Cu 115.28(14) . . ?
C24 N5 Cu 124.82(15) . . ?
C7 N6 N7 116.97(17) . . ?
C7 N6 Cu 128.38(14) . . ?
N7 N6 Cu 110.78(12) . . ?
C20 N7 N6 114.60(16) . . ?
C20 N7 C14 118.85(16) . . ?
N6 N7 C14 117.59(16) . . ?
O4 Cl02 O2 108.1(2) . . ?
O4 Cl02 O1 106.8(2) . . ?
O2 Cl02 O1 110.1(2) . . ?
O4 Cl02 O3 109.75(19) . . ?
O2 Cl02 O3 111.20(18) . . ?
O1 Cl02 O3 110.79(17) . . ?
N4 Cu N5 143.85(7) . . ?
N4 Cu N6 119.27(7) . . ?
N5 Cu N6 79.99(7) . . ?
N4 Cu N1 80.04(7) . . ?
N5 Cu N1 113.49(7) . . ?
N6 Cu N1 127.94(7) . . ?

loop_
_geom_bond_atom_site_label_1
_geom_bond_atom_site_label_2
_geom_bond_distance
_geom_bond_site_symmetry_2
_geom_bond_publ_flag
C1 C2 1.385(3) . ?
C1 C3 1.387(3) . ?
C1 C7 1.480(3) . ?
C2 C6 1.383(4) . ?
C2 H014 0.9300 . ?
C3 C4 1.389(4) . ?
C3 H00X 0.9300 . ?
C4 C5 1.366(5) . ?
C4 H01C 0.9300 . ?
C5 C6 1.362(5) . ?
C5 H01J 0.9300 . ?
C6 H01K 0.9300 . ?
C7 N6 1.298(3) . ?
C7 C8 1.483(3) . ?
C8 C9 1.377(4) . ?
C8 C13 1.394(4) . ?
C9 C10 1.380(4) . ?
C9 H015 0.9300 . ?
C10 C11 1.370(5) . ?
C10 H01L 0.9300 . ?
C11 C12 1.360(6) . ?
C11 H01N 0.9300 . ?
C12 C13 1.377(4) . ?
C12 H01O 0.9300 . ?
C13 H018 0.9300 . ?
C14 C15 1.374(3) . ?
C14 C19 1.385(3) . ?
C14 N7 1.438(3) . ?
C15 C16 1.375(4) . ?
C15 H00Q 0.9300 . ?
C16 C17 1.375(5) . ?
C16 H01D 0.9300 . ?
C17 C18 1.370(5) . ?
C17 H01M 0.9300 . ?
C18 C19 1.382(4) . ?
C18 H01H 0.9300 . ?
C19 H00S 0.9300 . ?
C20 N5 1.332(3) . ?
C20 N7 1.399(3) . ?
C20 C21 1.399(3) . ?
C21 C22 1.365(3) . ?
C21 H00I 0.9300 . ?
C22 C23 1.376(3) . ?
C22 H00P 0.9300 . ?
C23 C24 1.359(3) . ?
C23 H00T 0.9300 . ?
C24 N5 1.351(3) . ?
C24 H00R 0.9300 . ?
C25 N1 1.297(3) . ?
C25 C26 1.479(3) . ?
C25 C32 1.487(3) . ?
C26 C27 1.381(3) . ?
C26 C31 1.390(3) . ?
C27 C28 1.386(3) . ?
C27 H00J 0.9300 . ?
C28 C29 1.365(4) . ?
C28 H012 0.9300 . ?
C29 C30 1.371(4) . ?
C29 H019 0.9300 . ?
C30 C31 1.382(4) . ?
C30 H01B 0.9300 . ?
C31 H011 0.9300 . ?
C32 C37 1.375(3) . ?
C32 C33 1.382(3) . ?
C33 C34 1.385(4) . ?
C33 H00W 0.9300 . ?
C34 C35 1.365(4) . ?
C34 H016 0.9300 . ?
C35 C36 1.370(4) . ?
C35 H017 0.9300 . ?
C36 C37 1.380(3) . ?
C36 H01A 0.9300 . ?
C37 H00V 0.9300 . ?
C38 C43 1.379(3) . ?
C38 C39 1.383(3) . ?
C38 N2 1.442(3) . ?
C39 C40 1.373(3) . ?
C39 H00O 0.9300 . ?
C40 C41 1.369(4) . ?
C40 H013 0.9300 . ?
C41 C42 1.375(4) . ?
C41 H01E 0.9300 . ?
C42 C43 1.377(4) . ?
C42 H01F 0.9300 . ?
C43 H43 0.9300 . ?
C44 N4 1.340(3) . ?
C44 N2 1.388(3) . ?
C44 C45 1.397(3) . ?
C45 C46 1.362(3) . ?
C45 H00M 0.9300 . ?
C46 C47 1.373(4) . ?
C46 H00Y 0.9300 . ?
C47 C48 1.363(3) . ?
C47 H00Z 0.9300 . ?
C48 N4 1.347(3) . ?
C48 H00N 0.9300 . ?
N1 N2 1.418(2) . ?
N1 Cu 2.0945(17) . ?
N4 Cu 1.9660(17) . ?
N5 Cu 1.9760(17) . ?
N6 N7 1.413(2) . ?
N6 Cu 2.0797(17) . ?
O1 Cl02 1.404(3) . ?
O2 Cl02 1.399(2) . ?
O3 Cl02 1.422(2) . ?
O4 Cl02 1.398(3) . ?
